data_7011057
loop_
_publ_author_name
'Pradeep Mathur'
'Moawia O. Ahmed'
'John H. Kaldis'
'Michael J. McGlinchey'

_publ_section_title
;
 Synthesis, structure and mechanism of formation of
 chalcogen-stabilised mixed-metal clusters featuring acetylide bridging
 and acetylide coupling
;
_journal_issue 4
_journal_name_full 'J. Chem. Soc., Dalton Trans.'
_journal_page_first 619
_journal_page_last 629
_journal_paper_doi 10.1039/b107090h
_journal_year 2002
_chemical_formula_sum 'C33 H20 Fe3 Mo2 O7 Se2'
_chemical_formula_weight 1045.84
_chemical_name_systematic
;
?
;
_space_group_IT_number 2
_symmetry_cell_setting triclinic
_symmetry_space_group_name_Hall '-P 1'
_symmetry_space_group_name_H-M 'P -1'
_atom_sites_solution_hydrogens geom
_atom_sites_solution_primary direct
_atom_sites_solution_secondary difmap
_audit_creation_method SHELXL
_cell_angle_alpha 92.066(5)
_cell_angle_beta 98.906(6)
_cell_angle_gamma 105.792(6)
_cell_formula_units_Z 2
_cell_length_a 8.871(3)
_cell_length_b 10.901(3)
_cell_length_c 17.446(5)
_cell_measurement_reflns_used 5604
_cell_measurement_temperature 299(2)
_cell_measurement_theta_max 1.000000
_cell_measurement_theta_min 0.719161
_cell_volume 1598.4(8)
_computing_cell_refinement 'Bruker SMART'
_computing_data_collection 'Bruker SMART'
_computing_data_reduction 'Bruker SHELXTL'
_computing_molecular_graphics 'Bruker SHELXTL'
_computing_publication_material 'Bruker SHELXTL'
_computing_structure_refinement 'SHELXL-V.5.03 Sheldrick, 1994'
_computing_structure_solution 'SHELXTL-V.5.03 Sheldrick, 1994'
_diffrn_ambient_temperature 299(2)
_diffrn_measurement_device 'Bruker Smart CCD'
_diffrn_measurement_method 'phi and omega scans'
_diffrn_radiation_monochromator graphite
_diffrn_radiation_source 'rotating anode'
_diffrn_radiation_type MoK\a
_diffrn_radiation_wavelength 0.71073
_diffrn_reflns_av_R_equivalents 0.0675
_diffrn_reflns_av_sigmaI/netI 0.1444
_diffrn_reflns_limit_h_max 11
_diffrn_reflns_limit_h_min -11
_diffrn_reflns_limit_k_max 14
_diffrn_reflns_limit_k_min -13
_diffrn_reflns_limit_l_max 22
_diffrn_reflns_limit_l_min -22
_diffrn_reflns_number 12038
_diffrn_reflns_theta_max 25.00
_diffrn_reflns_theta_min 1.19
_exptl_absorpt_coefficient_mu 4.418
_exptl_absorpt_correction_T_max 25.00
_exptl_absorpt_correction_T_min 1.19
_exptl_absorpt_correction_type 'empirical (SADABS Sheldrick, 1996)'
_exptl_crystal_colour colourless
_exptl_crystal_density_diffrn 2.173
_exptl_crystal_description prism
_exptl_crystal_F_000 1008
_exptl_crystal_size_max .30
_exptl_crystal_size_mid .25
_exptl_crystal_size_min .08
_refine_diff_density_max 0.892
_refine_diff_density_min -0.994
_refine_diff_density_rms 0.167
_refine_ls_extinction_coef 0.00062(12)
_refine_ls_extinction_expression Fc^*^=kFc[1+0.001xFc^2^\l^3^/sin(2\q)]^-1/4^
_refine_ls_extinction_method SHELXL
_refine_ls_goodness_of_fit_all 0.835
_refine_ls_goodness_of_fit_obs 1.054
_refine_ls_hydrogen_treatment noref
_refine_ls_matrix_type full
_refine_ls_number_parameters 425
_refine_ls_number_reflns 5563
_refine_ls_number_restraints 0
_refine_ls_restrained_S_all 1.103
_refine_ls_restrained_S_obs 1.054
_refine_ls_R_factor_all 0.1026
_refine_ls_R_factor_obs 0.0477
_refine_ls_shift/esd_max -0.001
_refine_ls_shift/esd_mean 0.000
_refine_ls_structure_factor_coef Fsqd
_refine_ls_weighting_details 'w=1/[\s^2^(Fo^2^)+(0.0308P)^2^+0.0000P] where P=(Fo^2^+2Fc^2^)/3'
_refine_ls_weighting_scheme calc
_refine_ls_wR_factor_all 0.1178
_refine_ls_wR_factor_obs 0.0830
_reflns_number_observed 3116
_reflns_number_total 5604
_reflns_observed_criterion >2sigma(I)
_cod_data_source_file b107090h.txt
_cod_data_source_block 6
_cod_depositor_comments
;
The following automatic conversions were performed:
'_symmetry_cell_setting' value 'Triclinic' changed to 'triclinic'
according to '/home/saulius/struct/CIF-dictionaries/cif_core.dic'
dictionary named 'cif_core.dic' version 2.4.1 from 2010-06-29.

Automatic conversion script
Id: cif_fix_enum 1527 2010-12-29 10:47:43Z saulius 

The following automatic conversions were performed:

'_refine_ls_weighting_scheme' value 'calc
w=1/[\s^2^(Fo^2^)+(0.0308P)^2^+0.0000P] where P=(Fo^2^+2Fc^2^)/3' was
changed to 'calc'. New tag '_refine_ls_weighting_details' was
created. The value of the new tag was set to
'w=1/[\s^2^(Fo^2^)+(0.0308P)^2^+0.0000P] where P=(Fo^2^+2Fc^2^)/3'.

Automatic conversion script
Id: cif_fix_values 3143 2015-03-26 13:38:13Z robertas 
;
_cod_original_cell_volume 1598.3(8)
_cod_original_sg_symbol_H-M P-1
_cod_database_code 7011057

loop_
_symmetry_equiv_pos_as_xyz
'x, y, z'
'-x, -y, -z'

loop_
_atom_site_aniso_label
_atom_site_aniso_U_11
_atom_site_aniso_U_22
_atom_site_aniso_U_33
_atom_site_aniso_U_23
_atom_site_aniso_U_13
_atom_site_aniso_U_12
Mo1 0.0201(4) 0.0229(5) 0.0287(5) 0.0067(4) 0.0035(3) 0.0075(3)
Mo2 0.0302(4) 0.0265(5) 0.0203(5) 0.0062(4) 0.0071(4) 0.0120(4)
Fe1 0.0259(6) 0.0218(7) 0.0204(8) 0.0053(6) 0.0030(6) 0.0049(5)
Fe2 0.0231(6) 0.0180(7) 0.0231(8) 0.0024(6) 0.0030(6) 0.0073(5)
Fe3 0.0356(7) 0.0261(8) 0.0255(8) -0.0048(7) -0.0054(6) 0.0105(6)
Se1 0.0339(5) 0.0286(6) 0.0317(6) 0.0031(5) 0.0086(4) 0.0150(4)
Se2 0.0294(5) 0.0222(5) 0.0317(6) 0.0099(5) 0.0058(4) 0.0098(4)
C1 0.029(4) 0.015(5) 0.021(5) 0.002(4) 0.004(4) 0.006(4)
C2 0.019(4) 0.025(5) 0.019(5) 0.005(4) 0.006(4) 0.010(4)
C3 0.015(4) 0.017(5) 0.019(5) 0.006(4) 0.009(4) -0.001(4)
C4 0.012(4) 0.035(6) 0.026(6) 0.011(5) -0.002(4) -0.002(4)
C5 0.028(5) 0.032(6) 0.030(6) -0.006(5) -0.002(4) -0.002(4)
C6 0.044(5) 0.017(5) 0.028(6) -0.011(5) -0.004(5) -0.009(4)
C7 0.035(5) 0.022(6) 0.045(7) 0.001(5) 0.008(5) 0.001(5)
C8 0.025(5) 0.033(6) 0.029(6) 0.012(5) 0.004(4) 0.008(4)
C9 0.016(4) 0.031(5) 0.017(5) 0.006(4) -0.001(4) 0.007(4)
C10 0.027(4) 0.017(5) 0.011(5) -0.001(4) 0.001(4) 0.011(4)
C11 0.010(4) 0.027(5) 0.029(6) 0.003(5) 0.004(4) 0.000(4)
C12 0.031(5) 0.030(5) 0.015(5) 0.000(4) 0.000(4) 0.015(4)
C13 0.043(5) 0.032(6) 0.041(7) 0.021(5) 0.004(5) 0.015(5)
C14 0.034(5) 0.032(6) 0.039(7) 0.006(5) -0.005(5) 0.015(4)
C15 0.029(5) 0.028(5) 0.035(6) -0.002(5) 0.014(5) 0.006(4)
C16 0.022(4) 0.025(5) 0.030(6) 0.007(5) 0.003(4) 0.002(4)
C17 0.015(4) 0.053(7) 0.038(7) 0.009(6) 0.002(4) 0.005(4)
C18 0.023(5) 0.045(7) 0.046(7) 0.014(6) -0.011(5) 0.006(5)
C19 0.019(5) 0.032(6) 0.090(10) 0.012(7) -0.001(5) 0.015(4)
C20 0.016(4) 0.049(7) 0.060(8) 0.013(6) 0.020(5) 0.014(4)
C21 0.007(4) 0.034(6) 0.058(8) 0.004(6) -0.006(5) -0.005(4)
C22 0.091(11) 0.142(15) 0.003(6) 0.019(8) 0.001(7) -0.043(10)
C23 0.161(15) 0.043(9) 0.056(10) 0.014(7) 0.080(11) 0.035(9)
C24 0.071(8) 0.107(12) 0.085(11) 0.052(10) 0.057(8) 0.058(9)
C25 0.110(10) 0.037(7) 0.052(9) 0.006(6) 0.062(8) 0.007(7)
C26 0.053(7) 0.092(11) 0.080(11) 0.071(9) 0.019(7) 0.042(8)
C27 0.030(5) 0.022(5) 0.004(5) -0.002(4) 0.000(4) -0.003(4)
O27 0.048(4) 0.034(4) 0.045(5) 0.014(4) 0.019(3) 0.021(3)
C28 0.037(5) 0.031(6) 0.049(7) 0.020(6) 0.011(5) 0.010(5)
O28 0.060(4) 0.052(5) 0.034(5) 0.013(4) -0.006(4) 0.008(4)
C29 0.039(5) 0.030(6) 0.024(6) -0.009(5) 0.001(5) 0.016(5)
O29 0.034(4) 0.035(4) 0.051(5) 0.013(4) 0.014(3) 0.006(3)
C30 0.024(5) 0.021(5) 0.025(6) -0.004(4) -0.005(4) 0.008(4)
O30 0.035(4) 0.036(4) 0.061(5) 0.013(4) 0.015(4) -0.003(3)
C31 0.072(7) 0.032(6) 0.038(7) -0.003(6) -0.014(6) 0.019(6)
O31 0.136(7) 0.072(6) 0.038(5) -0.008(5) -0.037(5) 0.049(6)
C32 0.050(6) 0.054(7) 0.025(6) -0.002(6) 0.001(5) 0.020(5)
O32 0.102(6) 0.067(6) 0.046(5) -0.024(4) 0.002(4) 0.045(5)
C33 0.042(6) 0.063(8) 0.032(7) -0.012(6) -0.015(5) 0.024(6)
O33 0.032(4) 0.099(6) 0.051(5) -0.025(5) -0.009(4) 0.004(4)

loop_
_atom_site_label
_atom_site_type_symbol
_atom_site_fract_x
_atom_site_fract_y
_atom_site_fract_z
_atom_site_U_iso_or_equiv
_atom_site_thermal_displace_type
_atom_site_occupancy
_atom_site_calc_flag
_atom_site_refinement_flags
_atom_site_disorder_group
Mo1 Mo 0.81601(7) 0.78489(7) 0.17803(5) 0.0236(2) Uani 1 d . .
Mo2 Mo 0.97218(8) 0.70213(7) 0.32321(4) 0.0244(2) Uani 1 d . .
Fe1 Fe 1.05415(12) 0.78339(11) 0.09008(7) 0.0231(3) Uani 1 d . .
Fe2 Fe 1.11544(12) 0.86254(11) 0.23521(7) 0.0212(3) Uani 1 d . .
Fe3 Fe 1.28355(13) 0.87257(12) 0.37273(7) 0.0300(3) Uani 1 d . .
Se1 Se 0.93129(9) 0.91695(8) 0.30464(5) 0.0298(2) Uani 1 d . .
Se2 Se 1.00086(9) 0.97120(8) 0.13515(5) 0.0270(2) Uani 1 d . .
C1 C 0.9737(8) 0.6864(7) 0.1873(5) 0.022(2) Uani 1 d . .
C2 C 1.0060(8) 0.5734(7) 0.2218(5) 0.020(2) Uani 1 d . .
C3 C 0.9062(8) 0.4437(7) 0.1929(5) 0.017(2) Uani 1 d . .
C4 C 0.8094(8) 0.4251(8) 0.1204(5) 0.027(2) Uani 1 d . .
H4 H 0.8095(8) 0.4942(8) 0.0907(5) 0.032 Uiso 1 calc R .
C5 C 0.7116(9) 0.3029(8) 0.0916(5) 0.033(2) Uani 1 d . .
H5 H 0.6488(9) 0.2918(8) 0.0426(5) 0.040 Uiso 1 calc R .
C6 C 0.7071(10) 0.1997(8) 0.1346(5) 0.035(2) Uani 1 d . .
H6 H 0.6395(10) 0.1194(8) 0.1161(5) 0.041 Uiso 1 calc R .
C7 C 0.8041(10) 0.2176(8) 0.2052(6) 0.036(2) Uani 1 d . .
H7 H 0.8031(10) 0.1474(8) 0.2340(6) 0.043 Uiso 1 calc R .
C8 C 0.9043(9) 0.3361(8) 0.2357(5) 0.029(2) Uani 1 d . .
H8 H 0.9696(9) 0.3446(8) 0.2838(5) 0.034 Uiso 1 calc R .
C9 C 1.2115(8) 0.7435(8) 0.2940(5) 0.022(2) Uani 1 d . .
C10 C 1.1556(8) 0.6088(7) 0.2751(4) 0.018(2) Uani 1 d . .
C11 C 1.2433(8) 0.5134(8) 0.3026(5) 0.023(2) Uani 1 d . .
C12 C 1.2975(8) 0.4985(8) 0.3811(5) 0.025(2) Uani 1 d . .
H12 H 1.2823(8) 0.5504(8) 0.4209(5) 0.030 Uiso 1 calc R .
C13 C 1.3728(9) 0.4063(8) 0.3974(6) 0.038(3) Uani 1 d . .
H13 H 1.4079(9) 0.3959(8) 0.4492(6) 0.045 Uiso 1 calc R .
C14 C 1.3989(9) 0.3276(8) 0.3396(6) 0.035(2) Uani 1 d . .
H14 H 1.4504(9) 0.2656(8) 0.3527(6) 0.042 Uiso 1 calc R .
C15 C 1.3478(8) 0.3421(8) 0.2628(5) 0.030(2) Uani 1 d . .
H15 H 1.3634(8) 0.2896(8) 0.2233(5) 0.036 Uiso 1 calc R .
C16 C 1.2719(8) 0.4371(7) 0.2449(5) 0.027(2) Uani 1 d . .
H16 H 1.2401(8) 0.4490(7) 0.1930(5) 0.032 Uiso 1 calc R .
C17 C 0.6063(8) 0.6616(9) 0.0844(6) 0.036(2) Uani 1 d . .
H17 H 0.6164(8) 0.6068(9) 0.0408(6) 0.044 Uiso 1 calc R .
C18 C 0.6028(9) 0.7912(9) 0.0816(6) 0.040(3) Uani 1 d . .
H18 H 0.6087(9) 0.8413(9) 0.0361(6) 0.048 Uiso 1 calc R .
C19 C 0.5680(9) 0.8264(9) 0.1523(7) 0.046(3) Uani 1 d . .
H19 H 0.5492(9) 0.9085(9) 0.1654(7) 0.056 Uiso 1 calc R .
C20 C 0.5531(8) 0.7242(9) 0.2015(6) 0.039(3) Uani 1 d . .
H20 H 0.5188(8) 0.7216(9) 0.2523(6) 0.047 Uiso 1 calc R .
C21 C 0.5752(8) 0.6218(9) 0.1577(6) 0.037(3) Uani 1 d . .
H21 H 0.5612(8) 0.5347(9) 0.1737(6) 0.044 Uiso 1 calc R .
C22 C 0.9485(17) 0.6693(18) 0.4516(7) 0.095(5) Uani 1 d . .
H22 H 1.0250(17) 0.7129(18) 0.4977(7) 0.113 Uiso 1 calc R .
C23 C 0.8130(21) 0.7028(12) 0.4182(9) 0.078(5) Uani 1 d . .
H23 H 0.7804(21) 0.7765(12) 0.4359(9) 0.094 Uiso 1 calc R .
C24 C 0.7257(14) 0.6092(14) 0.3618(8) 0.075(4) Uani 1 d . .
H24 H 0.6199(14) 0.6028(14) 0.3324(8) 0.090 Uiso 1 calc R .
C25 C 0.8056(15) 0.5207(10) 0.3613(7) 0.064(4) Uani 1 d . .
H25 H 0.7660(15) 0.4383(10) 0.3301(7) 0.076 Uiso 1 calc R .
C26 C 0.9446(14) 0.5570(14) 0.4133(8) 0.068(4) Uani 1 d . .
H26 H 1.0157(14) 0.5039(14) 0.4281(8) 0.082 Uiso 1 calc R .
C27 C 1.1259(9) 0.6459(8) 0.0785(4) 0.021(2) Uani 1 d . .
O27 O 1.1787(6) 0.5632(6) 0.0698(4) 0.039(2) Uani 1 d . .
C28 C 0.9162(10) 0.7518(8) 0.0014(6) 0.038(3) Uani 1 d . .
O28 O 0.8277(8) 0.7323(6) -0.0586(4) 0.051(2) Uani 1 d . .
C29 C 1.2238(10) 0.8913(9) 0.0603(5) 0.031(2) Uani 1 d . .
O29 O 1.3312(7) 0.9611(6) 0.0422(4) 0.040(2) Uani 1 d . .
C30 C 1.2998(9) 0.9847(8) 0.2370(5) 0.024(2) Uani 1 d . .
O30 O 1.4109(7) 1.0625(6) 0.2276(4) 0.045(2) Uani 1 d . .
C31 C 1.3144(11) 0.7950(9) 0.4569(6) 0.049(3) Uani 1 d . .
O31 O 1.3428(10) 0.7495(7) 0.5159(4) 0.084(3) Uani 1 d . .
C32 C 1.2465(10) 1.0074(10) 0.4220(6) 0.043(3) Uani 1 d . .
O32 O 1.2259(9) 1.0903(7) 0.4568(4) 0.069(2) Uani 1 d . .
C33 C 1.4910(12) 0.9438(10) 0.3714(6) 0.047(3) Uani 1 d . .
O33 O 1.6221(8) 0.9829(7) 0.3722(4) 0.066(2) Uani 1 d . .

loop_
_atom_type_symbol
_atom_type_description
_atom_type_scat_dispersion_real
_atom_type_scat_dispersion_imag
_atom_type_scat_source
C C 0.0033 0.0016 'International Tables Vol C Tables 4.2.6.8 and 6.1.1.4'
H H 0.0000 0.0000 'International Tables Vol C Tables 4.2.6.8 and 6.1.1.4'
O O 0.0106 0.0060 'International Tables Vol C Tables 4.2.6.8 and 6.1.1.4'
Fe Fe 0.3463 0.8444 'International Tables Vol C Tables 4.2.6.8 and 6.1.1.4'
Se Se -0.0929 2.2259 'International Tables Vol C Tables 4.2.6.8 and 6.1.1.4'
Mo Mo -1.6832 0.6857 'International Tables Vol C Tables 4.2.6.8 and 6.1.1.4'

loop_
_geom_angle_atom_site_label_1
_geom_angle_atom_site_label_2
_geom_angle_atom_site_label_3
_geom_angle
_geom_angle_site_symmetry_1
_geom_angle_site_symmetry_3
_geom_angle_publ_flag
C1 Mo1 C17 103.9(3) . . ?
C1 Mo1 C19 159.0(3) . . ?
C17 Mo1 C19 57.3(3) . . ?
C1 Mo1 C21 101.9(3) . . ?
C17 Mo1 C21 35.0(3) . . ?
C19 Mo1 C21 57.4(3) . . ?
C1 Mo1 C18 134.1(4) . . ?
C17 Mo1 C18 35.4(3) . . ?
C19 Mo1 C18 34.3(3) . . ?
C21 Mo1 C18 58.5(3) . . ?
C1 Mo1 C20 129.1(3) . . ?
C17 Mo1 C20 58.4(3) . . ?
C19 Mo1 C20 35.2(3) . . ?
C21 Mo1 C20 34.8(3) . . ?
C18 Mo1 C20 58.8(3) . . ?
C1 Mo1 Se2 92.6(2) . . ?
C17 Mo1 Se2 117.4(2) . . ?
C19 Mo1 Se2 104.4(2) . . ?
C21 Mo1 Se2 151.1(2) . . ?
C18 Mo1 Se2 93.5(2) . . ?
C20 Mo1 Se2 138.3(2) . . ?
C1 Mo1 Se1 95.0(2) . . ?
C17 Mo1 Se1 153.8(2) . . ?
C19 Mo1 Se1 100.2(3) . . ?
C21 Mo1 Se1 123.6(2) . . ?
C18 Mo1 Se1 130.8(3) . . ?
C20 Mo1 Se1 95.6(3) . . ?
Se2 Mo1 Se1 79.00(4) . . ?
C1 Mo1 Fe2 51.5(2) . . ?
C17 Mo1 Fe2 150.4(2) . . ?
C19 Mo1 Fe2 149.4(3) . . ?
C21 Mo1 Fe2 149.3(2) . . ?
C18 Mo1 Fe2 149.6(2) . . ?
C20 Mo1 Fe2 147.8(3) . . ?
Se2 Mo1 Fe2 56.69(4) . . ?
Se1 Mo1 Fe2 55.32(3) . . ?
C1 Mo1 Fe1 49.8(2) . . ?
C17 Mo1 Fe1 95.4(2) . . ?
C19 Mo1 Fe1 134.4(3) . . ?
C21 Mo1 Fe1 121.4(2) . . ?
C18 Mo1 Fe1 101.9(3) . . ?
C20 Mo1 Fe1 153.7(3) . . ?
Se2 Mo1 Fe1 52.79(3) . . ?
Se1 Mo1 Fe1 110.67(4) . . ?
Fe2 Mo1 Fe1 56.92(4) . . ?
C1 Mo1 Mo2 52.5(2) . . ?
C17 Mo1 Mo2 128.0(2) . . ?
C19 Mo1 Mo2 129.0(3) . . ?
C21 Mo1 Mo2 98.6(2) . . ?
C18 Mo1 Mo2 155.9(2) . . ?
C20 Mo1 Mo2 98.4(2) . . ?
Se2 Mo1 Mo2 110.00(4) . . ?
Se1 Mo1 Mo2 53.09(3) . . ?
Fe2 Mo1 Mo2 54.48(3) . . ?
Fe1 Mo1 Mo2 96.65(4) . . ?
C9 Mo2 C26 109.8(3) . . ?
C9 Mo2 C25 132.5(4) . . ?
C26 Mo2 C25 34.7(4) . . ?
C9 Mo2 C22 117.1(4) . . ?
C26 Mo2 C22 34.6(4) . . ?
C25 Mo2 C22 56.5(4) . . ?
C9 Mo2 C2 63.3(3) . . ?
C26 Mo2 C2 98.3(4) . . ?
C25 Mo2 C2 87.6(3) . . ?
C22 Mo2 C2 132.7(5) . . ?
C9 Mo2 C23 148.2(5) . . ?
C26 Mo2 C23 57.6(4) . . ?
C25 Mo2 C23 55.5(4) . . ?
C22 Mo2 C23 35.0(4) . . ?
C2 Mo2 C23 142.0(4) . . ?
C9 Mo2 C24 165.9(4) . . ?
C26 Mo2 C24 57.8(4) . . ?
C25 Mo2 C24 33.5(3) . . ?
C22 Mo2 C24 57.5(5) . . ?
C2 Mo2 C24 109.6(5) . . ?
C23 Mo2 C24 33.8(4) . . ?
C9 Mo2 C1 66.5(3) . . ?
C26 Mo2 C1 133.3(5) . . ?
C25 Mo2 C1 111.7(3) . . ?
C22 Mo2 C1 167.4(5) . . ?
C2 Mo2 C1 36.4(2) . . ?
C23 Mo2 C1 144.6(5) . . ?
C24 Mo2 C1 115.8(4) . . ?
C9 Mo2 C10 36.0(3) . . ?
C26 Mo2 C10 88.9(3) . . ?
C25 Mo2 C10 99.2(3) . . ?
C22 Mo2 C10 114.5(5) . . ?
C2 Mo2 C10 35.8(2) . . ?
C23 Mo2 C10 146.4(4) . . ?
C24 Mo2 C10 131.4(4) . . ?
C1 Mo2 C10 60.6(2) . . ?
C9 Mo2 Se1 97.7(2) . . ?
C26 Mo2 Se1 138.2(4) . . ?
C25 Mo2 Se1 129.7(3) . . ?
C22 Mo2 Se1 104.7(5) . . ?
C2 Mo2 Se1 122.4(2) . . ?
C23 Mo2 Se1 82.3(3) . . ?
C24 Mo2 Se1 96.3(3) . . ?
C1 Mo2 Se1 86.1(2) . . ?
C10 Mo2 Se1 129.3(2) . . ?
C9 Mo2 Fe2 48.1(2) . . ?
C26 Mo2 Fe2 157.6(3) . . ?
C25 Mo2 Fe2 160.4(3) . . ?
C22 Mo2 Fe2 143.1(4) . . ?
C2 Mo2 Fe2 76.1(2) . . ?
C23 Mo2 Fe2 137.3(3) . . ?
C24 Mo2 Fe2 144.6(3) . . ?
C1 Mo2 Fe2 48.8(2) . . ?
C10 Mo2 Fe2 73.8(2) . . ?
Se1 Mo2 Fe2 55.58(4) . . ?
C9 Mo2 Fe3 40.0(2) . . ?
C26 Mo2 Fe3 104.7(4) . . ?
C25 Mo2 Fe3 139.4(4) . . ?
C22 Mo2 Fe3 90.0(3) . . ?
C2 Mo2 Fe3 103.3(2) . . ?
C23 Mo2 Fe3 110.8(5) . . ?
C24 Mo2 Fe3 144.4(4) . . ?
C1 Mo2 Fe3 98.7(2) . . ?
C10 Mo2 Fe3 72.5(2) . . ?
Se1 Mo2 Fe3 76.79(4) . . ?
Fe2 Mo2 Fe3 56.97(4) . . ?
C28 Fe1 C27 96.5(4) . . ?
C28 Fe1 C29 100.6(4) . . ?
C27 Fe1 C29 93.8(3) . . ?
C28 Fe1 C1 116.4(3) . . ?
C27 Fe1 C1 81.4(3) . . ?
C29 Fe1 C1 143.0(4) . . ?
C28 Fe1 Se2 97.5(3) . . ?
C27 Fe1 Se2 166.0(3) . . ?
C29 Fe1 Se2 84.8(2) . . ?
C1 Fe1 Se2 91.3(2) . . ?
C28 Fe1 Fe2 147.5(3) . . ?
C27 Fe1 Fe2 108.6(2) . . ?
C29 Fe1 Fe2 98.0(3) . . ?
C1 Fe1 Fe2 50.6(2) . . ?
Se2 Fe1 Fe2 57.96(4) . . ?
C28 Fe1 Mo1 92.1(3) . . ?
C27 Fe1 Mo1 122.1(2) . . ?
C29 Fe1 Mo1 140.3(3) . . ?
C1 Fe1 Mo1 44.7(2) . . ?
Se2 Fe1 Mo1 56.18(3) . . ?
Fe2 Fe1 Mo1 57.25(4) . . ?
C30 Fe2 C9 95.6(3) . . ?
C30 Fe2 C1 146.1(3) . . ?
C9 Fe2 C1 77.0(3) . . ?
C30 Fe2 Se1 116.1(2) . . ?
C9 Fe2 Se1 108.8(2) . . ?
C1 Fe2 Se1 97.4(2) . . ?
C30 Fe2 Se2 86.9(2) . . ?
C9 Fe2 Se2 164.9(2) . . ?
C1 Fe2 Se2 92.6(2) . . ?
Se1 Fe2 Se2 83.16(5) . . ?
C30 Fe2 Fe1 99.6(3) . . ?
C9 Fe2 Fe1 108.4(2) . . ?
C1 Fe2 Fe1 53.9(2) . . ?
Se1 Fe2 Fe1 124.43(5) . . ?
Se2 Fe2 Fe1 56.54(4) . . ?
C30 Fe2 Mo2 140.5(3) . . ?
C9 Fe2 Mo2 55.8(2) . . ?
C1 Fe2 Mo2 60.5(2) . . ?
Se1 Fe2 Mo2 60.44(4) . . ?
Se2 Fe2 Mo2 128.20(5) . . ?
Fe1 Fe2 Mo2 114.33(6) . . ?
C30 Fe2 Mo1 145.9(2) . . ?
C9 Fe2 Mo1 118.0(2) . . ?
C1 Fe2 Mo1 48.8(2) . . ?
Se1 Fe2 Mo1 60.67(4) . . ?
Se2 Fe2 Mo1 59.10(4) . . ?
Fe1 Fe2 Mo1 65.82(4) . . ?
Mo2 Fe2 Mo1 70.78(4) . . ?
C30 Fe2 Fe3 73.4(3) . . ?
C9 Fe2 Fe3 44.8(2) . . ?
C1 Fe2 Fe3 117.2(2) . . ?
Se1 Fe2 Fe3 84.27(5) . . ?
Se2 Fe2 Fe3 148.91(6) . . ?
Fe1 Fe2 Fe3 149.08(5) . . ?
Mo2 Fe2 Fe3 67.09(5) . . ?
Mo1 Fe2 Fe3 134.76(6) . . ?
C31 Fe3 C33 95.2(5) . . ?
C31 Fe3 C32 94.9(4) . . ?
C33 Fe3 C32 97.4(4) . . ?
C31 Fe3 C9 104.6(4) . . ?
C33 Fe3 C9 107.1(4) . . ?
C32 Fe3 C9 146.8(3) . . ?
C31 Fe3 Fe2 146.9(3) . . ?
C33 Fe3 Fe2 110.7(3) . . ?
C32 Fe3 Fe2 101.5(3) . . ?
C9 Fe3 Fe2 49.1(2) . . ?
C31 Fe3 Mo2 92.5(3) . . ?
C33 Fe3 Mo2 157.1(3) . . ?
C32 Fe3 Mo2 103.4(3) . . ?
C9 Fe3 Mo2 50.0(2) . . ?
Fe2 Fe3 Mo2 55.94(4) . . ?
Fe2 Se1 Mo2 63.98(4) . . ?
Fe2 Se1 Mo1 64.01(4) . . ?
Mo2 Se1 Mo1 73.40(4) . . ?
Fe1 Se2 Fe2 65.49(5) . . ?
Fe1 Se2 Mo1 71.03(4) . . ?
Fe2 Se2 Mo1 64.21(4) . . ?
C2 C1 Mo1 141.5(5) . . ?
C2 C1 Fe2 117.5(5) . . ?
Mo1 C1 Fe2 79.7(3) . . ?
C2 C1 Fe1 130.6(5) . . ?
Mo1 C1 Fe1 85.6(3) . . ?
Fe2 C1 Fe1 75.6(3) . . ?
C2 C1 Mo2 70.0(4) . . ?
Mo1 C1 Mo2 86.2(3) . . ?
Fe2 C1 Mo2 70.7(3) . . ?
Fe1 C1 Mo2 146.1(4) . . ?
C10 C2 C1 110.7(7) . . ?
C10 C2 C3 127.7(6) . . ?
C1 C2 C3 121.0(7) . . ?
C10 C2 Mo2 74.1(4) . . ?
C1 C2 Mo2 73.6(4) . . ?
C3 C2 Mo2 126.8(5) . . ?
C4 C3 C8 118.0(8) . . ?
C4 C3 C2 119.2(7) . . ?
C8 C3 C2 122.8(7) . . ?
C3 C4 C5 120.6(8) . . ?
C6 C5 C4 121.0(8) . . ?
C7 C6 C5 118.4(8) . . ?
C6 C7 C8 122.7(8) . . ?
C7 C8 C3 119.3(8) . . ?
C10 C9 Fe3 145.8(6) . . ?
C10 C9 Fe2 121.6(6) . . ?
Fe3 C9 Fe2 86.1(3) . . ?
C10 C9 Mo2 79.1(4) . . ?
Fe3 C9 Mo2 90.0(3) . . ?
Fe2 C9 Mo2 76.1(2) . . ?
C9 C10 C2 111.5(6) . . ?
C9 C10 C11 125.3(7) . . ?
C2 C10 C11 123.1(7) . . ?
C9 C10 Mo2 64.8(4) . . ?
C2 C10 Mo2 70.1(4) . . ?
C11 C10 Mo2 135.6(5) . . ?
C16 C11 C12 119.1(7) . . ?
C16 C11 C10 115.7(7) . . ?
C12 C11 C10 125.2(7) . . ?
C13 C12 C11 118.7(8) . . ?
C12 C13 C14 122.4(8) . . ?
C15 C14 C13 119.4(7) . . ?
C14 C15 C16 119.0(8) . . ?
C11 C16 C15 121.4(8) . . ?
C21 C17 C18 108.2(8) . . ?
C21 C17 Mo1 72.7(5) . . ?
C18 C17 Mo1 72.6(5) . . ?
C19 C18 C17 106.3(9) . . ?
C19 C18 Mo1 72.7(5) . . ?
C17 C18 Mo1 72.1(5) . . ?
C18 C19 C20 110.7(8) . . ?
C18 C19 Mo1 73.0(4) . . ?
C20 C19 Mo1 72.6(4) . . ?
C21 C20 C19 105.8(9) . . ?
C21 C20 Mo1 72.4(4) . . ?
C19 C20 Mo1 72.2(4) . . ?
C20 C21 C17 108.8(8) . . ?
C20 C21 Mo1 72.8(5) . . ?
C17 C21 Mo1 72.3(5) . . ?
C26 C22 C23 107.0(12) . . ?
C26 C22 Mo2 70.7(6) . . ?
C23 C22 Mo2 73.5(6) . . ?
C24 C23 C22 108.7(12) . . ?
C24 C23 Mo2 73.9(6) . . ?
C22 C23 Mo2 71.5(7) . . ?
C25 C24 C23 106.1(12) . . ?
C25 C24 Mo2 71.4(6) . . ?
C23 C24 Mo2 72.3(7) . . ?
C24 C25 C26 111.2(12) . . ?
C24 C25 Mo2 75.2(7) . . ?
C26 C25 Mo2 70.7(6) . . ?
C22 C26 C25 106.8(10) . . ?
C22 C26 Mo2 74.7(6) . . ?
C25 C26 Mo2 74.6(6) . . ?
O27 C27 Fe1 176.1(7) . . ?
O28 C28 Fe1 178.2(8) . . ?
O29 C29 Fe1 179.0(7) . . ?
O30 C30 Fe2 170.8(8) . . ?
O31 C31 Fe3 175.7(10) . . ?
O32 C32 Fe3 176.4(8) . . ?
O33 C33 Fe3 176.4(9) . . ?

loop_
_geom_bond_atom_site_label_1
_geom_bond_atom_site_label_2
_geom_bond_distance
_geom_bond_site_symmetry_2
_geom_bond_publ_flag
Mo1 C1 1.974(6) . ?
Mo1 C17 2.340(9) . ?
Mo1 C19 2.344(7) . ?
Mo1 C21 2.345(8) . ?
Mo1 C18 2.347(8) . ?
Mo1 C20 2.349(7) . ?
Mo1 Se2 2.4596(12) . ?
Mo1 Se1 2.5035(14) . ?
Mo1 Fe2 2.5811(14) . ?
Mo1 Fe1 2.7996(14) . ?
Mo1 Mo2 2.9844(12) . ?
Mo2 C9 2.191(7) . ?
Mo2 C26 2.263(10) . ?
Mo2 C25 2.312(10) . ?
Mo2 C22 2.314(11) . ?
Mo2 C2 2.325(8) . ?
Mo2 C23 2.338(10) . ?
Mo2 C24 2.359(11) . ?
Mo2 C1 2.373(8) . ?
Mo2 C10 2.377(6) . ?
Mo2 Se1 2.4901(12) . ?
Mo2 Fe2 2.5724(14) . ?
Mo2 Fe3 2.860(2) . ?
Fe1 C28 1.776(10) . ?
Fe1 C27 1.797(8) . ?
Fe1 C29 1.800(10) . ?
Fe1 C1 2.144(8) . ?
Fe1 Se2 2.3577(15) . ?
Fe1 Fe2 2.571(2) . ?
Fe2 C30 1.802(9) . ?
Fe2 C9 1.972(7) . ?
Fe2 C1 2.052(8) . ?
Fe2 Se1 2.3613(14) . ?
Fe2 Se2 2.3956(14) . ?
Fe2 Fe3 2.603(2) . ?
Fe3 C31 1.743(10) . ?
Fe3 C33 1.797(11) . ?
Fe3 C32 1.808(10) . ?
Fe3 C9 1.837(9) . ?
C1 C2 1.467(10) . ?
C2 C10 1.445(10) . ?
C2 C3 1.472(10) . ?
C3 C4 1.388(11) . ?
C3 C8 1.410(10) . ?
C4 C5 1.402(11) . ?
C5 C6 1.369(11) . ?
C6 C7 1.363(12) . ?
C7 C8 1.386(11) . ?
C9 C10 1.424(10) . ?
C10 C11 1.509(9) . ?
C11 C16 1.381(10) . ?
C11 C12 1.409(11) . ?
C12 C13 1.365(9) . ?
C13 C14 1.387(11) . ?
C14 C15 1.377(11) . ?
C15 C16 1.400(9) . ?
C17 C21 1.409(11) . ?
C17 C18 1.423(11) . ?
C18 C19 1.383(12) . ?
C19 C20 1.420(11) . ?
C20 C21 1.403(11) . ?
C22 C26 1.36(2) . ?
C22 C23 1.40(2) . ?
C23 C24 1.37(2) . ?
C24 C25 1.345(13) . ?
C25 C26 1.36(2) . ?
C27 O27 1.139(8) . ?
C28 O28 1.181(10) . ?
C29 O29 1.141(9) . ?
C30 O30 1.150(9) . ?
C31 O31 1.180(11) . ?
C32 O32 1.141(9) . ?
C33 O33 1.122(10) . ?
